data_2243339
loop_
_publ_author_name
'Bernier, Chad M.'
'DuChane, Christine M.'
'Merola, Joseph S.'

_publ_section_title
;
 Crystal structures of
 (\h^4^-cycloocta-1,5-diene)bis(1,3-dimethylimidazol-2-ylidene)iridium(I)
 iodide and
 (\h^4^-cycloocta-1,5-diene)bis(1,3-diethylimidazol-2-ylidene)iridium(I)
 iodide
;
_journal_issue 5
_journal_name_full 'Acta Crystallographica Section E'
_journal_page_first 611
_journal_page_last 614
_journal_paper_doi 10.1107/S2056989020004235
_journal_volume 76
_journal_year 2020
_chemical_formula_iupac '[Ir (C5 H8 N2)2 (C8 H12)] I'
_chemical_formula_moiety 'C18 H28 Ir N4 +, I -'
_chemical_formula_sum 'C18 H28 I Ir N4'
_chemical_formula_weight 619.54
_chemical_name_systematic
;
(\h^4^-Cycloocta-1,5-diene)bis(1,3-dimethylimidazol-2-ylidene)iridium(I) iodide
;
_space_group_crystal_system monoclinic
_space_group_IT_number 12
_space_group_name_Hall '-C 2y'
_space_group_name_H-M_alt 'C 1 2/m 1'
_atom_sites_solution_hydrogens geom
_audit_creation_method
;
Olex2 1.2
(compiled 2018.05.29 svn.r3508 for OlexSys, GUI svn.r5506)
;
_cell_angle_alpha 90
_cell_angle_beta 100.241(2)
_cell_angle_gamma 90
_cell_formula_units_Z 4
_cell_length_a 26.6519(4)
_cell_length_b 8.3070(2)
_cell_length_c 9.7852(2)
_cell_measurement_reflns_used 17811
_cell_measurement_temperature 100.00(10)
_cell_measurement_theta_max 38.3310
_cell_measurement_theta_min 2.5940
_cell_volume 2131.90(8)
_computing_cell_refinement
;
CrysAlisPro (Rigaku OD, 2018)
;
_computing_data_collection
;
CrysAlisPro (Rigaku OD, 2018)
;
_computing_data_reduction
;
CrysAlisPro (Rigaku OD, 2018)
;
_computing_molecular_graphics
;
<i>OLEX2</i> (Dolomanov <i>et al.</i>,  2009)
;
_computing_publication_material
;
<i>OLEX2</i> (Dolomanov <i>et al.</i>,  2009)
;
_computing_structure_refinement
;
ShelXL (Sheldrick, 2015b)
;
_computing_structure_solution
;
SHELXT (Sheldrick, 2015a)
;
_diffrn_ambient_temperature 100.00(10)
_diffrn_detector 'CCD plate'
_diffrn_measured_fraction_theta_full 0.998
_diffrn_measured_fraction_theta_max 0.948
_diffrn_measurement_device 'four-circle diffractometer'
_diffrn_measurement_device_type 'XtaLAB Synergy, Dualflex, HyPix'
_diffrn_measurement_method '\w scans'
_diffrn_radiation_monochromator mirror
_diffrn_radiation_probe x-ray
_diffrn_radiation_type MoK\a
_diffrn_radiation_wavelength 0.71073
_diffrn_reflns_av_R_equivalents 0.0341
_diffrn_reflns_av_unetI/netI 0.0266
_diffrn_reflns_limit_h_max 44
_diffrn_reflns_limit_h_min -45
_diffrn_reflns_limit_k_max 13
_diffrn_reflns_limit_k_min -14
_diffrn_reflns_limit_l_max 16
_diffrn_reflns_limit_l_min -16
_diffrn_reflns_number 27006
_diffrn_reflns_theta_full 36.500
_diffrn_reflns_theta_max 38.236
_diffrn_reflns_theta_min 3.107
_diffrn_source 'micro-focus sealed X-ray tube'
_exptl_absorpt_coefficient_mu 7.718
_exptl_absorpt_correction_T_max 0.960
_exptl_absorpt_correction_T_min 0.179
_exptl_absorpt_correction_type gaussian
_exptl_absorpt_process_details
;
(CrysAlisPro;Rigaku OD, 2018)
;
_exptl_crystal_colour orange
_exptl_crystal_density_diffrn 1.930
_exptl_crystal_description prism
_exptl_crystal_F_000 1176
_exptl_crystal_size_max 0.537
_exptl_crystal_size_mid 0.219
_exptl_crystal_size_min 0.107
_refine_diff_density_max 2.404
_refine_diff_density_min -1.291
_refine_ls_extinction_method none
_refine_ls_goodness_of_fit_ref 1.040
_refine_ls_hydrogen_treatment constr
_refine_ls_matrix_type full
_refine_ls_number_parameters 136
_refine_ls_number_reflns 5884
_refine_ls_number_restraints 12
_refine_ls_restrained_S_all 1.039
_refine_ls_R_factor_all 0.0282
_refine_ls_R_factor_gt 0.0243
_refine_ls_shift/su_max 0.002
_refine_ls_shift/su_mean 0.000
_refine_ls_structure_factor_coef Fsqd
_refine_ls_weighting_details 'w=1/[\s^2^(Fo^2^)+(0.0317P)^2^+1.4859P] where P=(Fo^2^+2Fc^2^)/3'
_refine_ls_weighting_scheme calc
_refine_ls_wR_factor_gt 0.0574
_refine_ls_wR_factor_ref 0.0585
_reflns_number_gt 5415
_reflns_number_total 5884
_reflns_threshold_expression 'I > 2\s(I)'
_cod_data_source_file mw2156sup1.cif
_cod_data_source_block 1
_cod_database_code 2243339
_shelx_space_group_comment
;
The symmetry employed for this shelxl refinement is uniquely defined
by the following loop, which should always be used as a source of
symmetry information in preference to the above space-group names.
They are only intended as comments.
;

loop_
_space_group_symop_operation_xyz
'x, y, z'
'-x, y, -z'
'x+1/2, y+1/2, z'
'-x+1/2, y+1/2, -z'
'-x, -y, -z'
'x, -y, z'
'-x+1/2, -y+1/2, -z'
'x+1/2, -y+1/2, z'

loop_
_atom_site_type_symbol
_atom_site_label
_atom_site_fract_x
_atom_site_fract_y
_atom_site_fract_z
_atom_site_U_iso_or_equiv
_atom_site_adp_type
_atom_site_calc_flag
_atom_site_occupancy
_atom_site_disorder_assembly
_atom_site_disorder_group
Ir Ir1 0.35715(2) 0.500000 0.71082(2) 0.01615(3) Uani d 1 A .
N N1 0.36047(6) 0.6287(2) 0.41903(16) 0.0216(3) Uani d 1 . .
N N2 0.46647(6) 0.3712(2) 0.79484(18) 0.0242(3) Uani d 1 . .
C C1 0.36077(9) 0.500000 0.5047(2) 0.0184(4) Uani d 1 . .
C C2 0.36009(8) 0.5804(3) 0.28291(19) 0.0254(4) Uani d 1 . .
H H2 0.359874 0.648608 0.204874 0.031 Uiso calc 1 . .
C C3 0.36109(11) 0.7956(3) 0.4619(2) 0.0346(5) Uani d 1 . .
H H3A 0.394582 0.842411 0.458346 0.052 Uiso calc 1 . .
H H3B 0.354380 0.802066 0.557045 0.052 Uiso calc 1 . .
H H3C 0.334734 0.855247 0.399422 0.052 Uiso calc 1 . .
C C4 0.43494(9) 0.500000 0.7697(3) 0.0189(4) Uani d 1 . .
C C5 0.51693(8) 0.4201(3) 0.8329(2) 0.0336(5) Uani d 1 . .
H H5 0.545889 0.352001 0.854780 0.040 Uiso calc 1 . .
C C6 0.45066(10) 0.2032(3) 0.7875(3) 0.0353(5) Uani d 1 . .
H H6A 0.463915 0.149514 0.712161 0.053 Uiso calc 1 . .
H H6B 0.413344 0.197190 0.769749 0.053 Uiso calc 1 . .
H H6C 0.464082 0.149835 0.875787 0.053 Uiso calc 1 . .
C C7 0.27918(8) 0.4158(4) 0.6632(2) 0.0436(7) Uani d 1 . .
H H7A 0.268531 0.362122 0.571156 0.052 Uiso calc 0.485(19) A 1
H H7B 0.270988 0.372499 0.566457 0.052 Uiso calc 0.515(19) A 2
C C8 0.2597(3) 0.3445(15) 0.7821(6) 0.0346(18) Uani d 0.485(19) A 1
H H8A 0.237419 0.251494 0.749983 0.041 Uiso calc 0.485(19) A 1
H H8B 0.239134 0.425165 0.822295 0.041 Uiso calc 0.485(19) A 1
C C9 0.2980(3) 0.3377(15) 0.9218(8) 0.0330(18) Uani d 0.485(19) A 2
H H9A 0.274812 0.415708 0.955269 0.040 Uiso calc 0.485(19) A 2
H H9B 0.303203 0.246025 0.987461 0.040 Uiso calc 0.485(19) A 2
C C10 0.34831(8) 0.4171(3) 0.9159(2) 0.0329(5) Uani d 1 . .
H H10 0.380731 0.371865 0.969269 0.040 Uiso calc 0.485(19) A 1
H H10A 0.378957 0.364754 0.972248 0.040 Uiso calc 0.515(19) A 2
I I1 0.59789(2) 0.000000 0.87332(2) 0.03089(5) Uani d 1 . .
C C9A 0.3044(3) 0.2893(16) 0.8926(10) 0.0404(19) Uani d 0.515(19) A 1
H H9AA 0.317748 0.186061 0.863449 0.049 Uiso calc 0.515(19) A 1
H H9AB 0.292215 0.270733 0.981216 0.049 Uiso calc 0.515(19) A 1
C C8A 0.2740(4) 0.2775(14) 0.7760(6) 0.0386(18) Uani d 0.515(19) A 2
H H8AA 0.237614 0.251443 0.773250 0.046 Uiso calc 0.515(19) A 2
H H8AB 0.291638 0.178533 0.753713 0.046 Uiso calc 0.515(19) A 2

loop_
_atom_site_aniso_label
_atom_site_aniso_U_11
_atom_site_aniso_U_22
_atom_site_aniso_U_33
_atom_site_aniso_U_12
_atom_site_aniso_U_13
_atom_site_aniso_U_23
Ir1 0.01272(4) 0.02483(5) 0.01113(4) 0.000 0.00271(2) 0.000
N1 0.0225(7) 0.0278(8) 0.0148(6) 0.0037(6) 0.0047(5) 0.0019(5)
N2 0.0164(6) 0.0314(9) 0.0245(7) 0.0044(6) 0.0025(5) 0.0026(6)
C1 0.0153(9) 0.0264(12) 0.0142(9) 0.000 0.0044(7) 0.000
C2 0.0251(8) 0.0384(11) 0.0139(6) 0.0012(7) 0.0064(6) 0.0023(7)
C3 0.0534(14) 0.0269(10) 0.0228(9) 0.0045(10) 0.0050(9) 0.0032(8)
C4 0.0154(9) 0.0261(12) 0.0155(9) 0.000 0.0036(7) 0.000
C5 0.0168(7) 0.0498(14) 0.0334(11) 0.0050(8) 0.0019(7) 0.0024(9)
C6 0.0324(11) 0.0291(11) 0.0430(13) 0.0065(9) 0.0032(9) 0.0033(9)
C7 0.0195(8) 0.092(2) 0.0185(8) -0.0201(11) 0.0007(6) 0.0036(10)
C8 0.022(2) 0.057(5) 0.024(2) -0.012(3) 0.0043(17) 0.005(3)
C9 0.022(3) 0.063(5) 0.014(2) -0.014(3) 0.0043(16) 0.009(2)
C10 0.0205(8) 0.0624(15) 0.0154(7) -0.0086(9) 0.0018(6) 0.0091(8)
I1 0.03408(10) 0.03389(10) 0.02760(9) 0.000 0.01334(7) 0.000
C9A 0.029(3) 0.069(6) 0.025(3) -0.011(3) 0.009(2) 0.012(3)
C8A 0.034(3) 0.055(5) 0.027(2) -0.019(3) 0.006(2) 0.004(2)

loop_
_atom_type_symbol
_atom_type_description
_atom_type_scat_dispersion_real
_atom_type_scat_dispersion_imag
_atom_type_scat_source
C C 0.0033 0.0016 'International Tables Vol C Tables 4.2.6.8 and 6.1.1.4'
H H 0.0000 0.0000 'International Tables Vol C Tables 4.2.6.8 and 6.1.1.4'
I I -0.4742 1.8119 'International Tables Vol C Tables 4.2.6.8 and 6.1.1.4'
Ir Ir -1.4442 7.9887 'International Tables Vol C Tables 4.2.6.8 and 6.1.1.4'
N N 0.0061 0.0033 'International Tables Vol C Tables 4.2.6.8 and 6.1.1.4'

loop_
_exptl_crystal_face_index_h
_exptl_crystal_face_index_k
_exptl_crystal_face_index_l
_exptl_crystal_face_perp_dist
5 0 -4 0.1065
-5 0 4 0.1065
-5 1 5 0.0918
-5 0 -1 0.0508
5 -1 1 0.1159
5 0 2 0.0461
5 -1 3 0.0788
-2 -5 1 0.2115
-4 1 -5 0.0689
-1 0 0 0.0496
-2 -5 -5 0.2067
1 0 0 0.0622
5 2 -5 0.1065
2 1 5 0.0894
-31 3 -5 0.0872
36 3 -4 0.0795

loop_
_geom_angle_atom_site_label_1
_geom_angle_atom_site_label_2
_geom_angle_atom_site_label_3
_geom_angle_site_symmetry_1
_geom_angle_site_symmetry_3
_geom_angle
_geom_angle_publ_flag
C1 Ir1 C4 . . 93.14(10) ?
C1 Ir1 C7 . . 89.97(9) ?
C1 Ir1 C7 . 6_565 89.97(9) ?
C1 Ir1 C10 . . 161.15(8) ?
C1 Ir1 C10 . 6_565 161.16(8) ?
C4 Ir1 C7 . 6_565 160.90(9) ?
C4 Ir1 C7 . . 160.90(9) ?
C4 Ir1 C10 . . 90.61(8) ?
C4 Ir1 C10 . 6_565 90.61(8) ?
C7 Ir1 C7 6_565 . 37.71(19) ?
C7 Ir1 C10 . 6_565 92.50(9) ?
C7 Ir1 C10 6_565 . 92.49(9) ?
C7 Ir1 C10 6_565 6_565 80.72(8) ?
C7 Ir1 C10 . . 80.72(8) ?
C10 Ir1 C10 6_565 . 36.95(15) ?
C1 N1 C2 . . 111.26(18) ?
C1 N1 C3 . . 125.22(17) ?
C2 N1 C3 . . 123.51(18) ?
C4 N2 C5 . . 110.93(19) ?
C4 N2 C6 . . 125.66(17) ?
C5 N2 C6 . . 123.40(19) ?
N1 C1 Ir1 6_565 . 127.97(11) ?
N1 C1 Ir1 . . 127.97(11) ?
N1 C1 N1 . 6_565 103.9(2) ?
N1 C2 H2 . . 126.6 ?
C2 C2 N1 6_565 . 106.78(12) ?
C2 C2 H2 6_565 . 126.6 ?
N1 C3 H3A . . 109.5 ?
N1 C3 H3B . . 109.5 ?
N1 C3 H3C . . 109.5 ?
H3A C3 H3B . . 109.5 ?
H3A C3 H3C . . 109.5 ?
H3B C3 H3C . . 109.5 ?
N2 C4 Ir1 . . 127.89(11) ?
N2 C4 Ir1 6_565 . 127.89(11) ?
N2 C4 N2 6_565 . 104.2(2) ?
N2 C5 H5 . . 126.5 ?
C5 C5 N2 6_565 . 106.96(13) ?
C5 C5 H5 6_565 . 126.5 ?
N2 C6 H6A . . 109.5 ?
N2 C6 H6B . . 109.5 ?
N2 C6 H6C . . 109.5 ?
H6A C6 H6B . . 109.5 ?
H6A C6 H6C . . 109.5 ?
H6B C6 H6C . . 109.5 ?
Ir1 C7 H7A . . 116.5 ?
Ir1 C7 H7B . . 111.1 ?
C7 C7 Ir1 6_565 . 71.14(10) ?
C7 C7 H7A 6_565 . 116.5 ?
C7 C7 H7B 6_565 . 111.1 ?
C7 C7 C8 6_565 . 113.6(5) ?
C7 C7 C8A 6_565 . 135.3(4) ?
C8 C7 Ir1 . . 114.8(3) ?
C8 C7 H7A . . 116.5 ?
C8A C7 Ir1 . . 106.1(3) ?
C8A C7 H7B . . 111.1 ?
C7 C8 H8A . . 109.7 ?
C7 C8 H8B . . 109.7 ?
C7 C8 C9A . . 109.7(5) ?
H8A C8 H8B . . 108.2 ?
C9A C8 H8A . . 109.7 ?
C9A C8 H8B . . 109.7 ?
H9A C9 H9B . . 108.2 ?
C10 C9 H9A . . 109.8 ?
C10 C9 H9B . . 109.8 ?
C10 C9 C8A . . 109.4(5) ?
C8A C9 H9A . . 109.8 ?
C8A C9 H9B . . 109.8 ?
Ir1 C10 H10 . . 112.1 ?
Ir1 C10 H10A . . 115.8 ?
C9 C10 Ir1 . . 114.7(3) ?
C9 C10 H10A . . 115.8 ?
C10 C10 Ir1 6_565 . 71.53(8) ?
C10 C10 C9 6_565 . 116.0(5) ?
C10 C10 H10 6_565 . 112.1 ?
C10 C10 H10A 6_565 . 115.8 ?
C10 C10 C9A 6_565 . 132.7(5) ?
C9A C10 Ir1 . . 106.3(4) ?
C9A C10 H10 . . 112.1 ?
C8 C9A C10 . . 111.6(7) ?
C8 C9A H9AA . . 109.3 ?
C8 C9A H9AB . . 109.3 ?
C10 C9A H9AA . . 109.3 ?
C10 C9A H9AB . . 109.3 ?
H9AA C9A H9AB . . 108.0 ?
C7 C8A H8AA . . 109.8 ?
C7 C8A H8AB . . 109.8 ?
C9 C8A C7 . . 109.3(6) ?
C9 C8A H8AA . . 109.8 ?
C9 C8A H8AB . . 109.8 ?
H8AA C8A H8AB . . 108.3 ?

loop_
_geom_bond_atom_site_label_1
_geom_bond_atom_site_label_2
_geom_bond_site_symmetry_2
_geom_bond_distance
_geom_bond_publ_flag
Ir1 C1 . 2.037(2) ?
Ir1 C4 . 2.051(2) ?
Ir1 C7 6_565 2.163(2) ?
Ir1 C7 . 2.163(2) ?
Ir1 C10 6_565 2.174(2) ?
Ir1 C10 . 2.174(2) ?
N1 C1 . 1.357(2) ?
N1 C2 . 1.389(2) ?
N1 C3 . 1.448(3) ?
N2 C4 . 1.356(2) ?
N2 C5 . 1.391(3) ?
N2 C6 . 1.456(3) ?
C2 C2 6_565 1.336(5) ?
C2 H2 . 0.9500 ?
C3 H3A . 0.9800 ?
C3 H3B . 0.9800 ?
C3 H3C . 0.9800 ?
C5 C5 6_565 1.328(5) ?
C5 H5 . 0.9500 ?
C6 H6A . 0.9800 ?
C6 H6B . 0.9800 ?
C6 H6C . 0.9800 ?
C7 C7 6_565 1.399(7) ?
C7 H7A . 1.0000 ?
C7 H7B . 1.0000 ?
C7 C8 . 1.480(6) ?
C7 C8A . 1.616(8) ?
C8 H8A . 0.9900 ?
C8 H8B . 0.9900 ?
C8 C9A . 1.530(12) ?
C9 H9A . 0.9900 ?
C9 H9B . 0.9900 ?
C9 C10 . 1.505(8) ?
C9 C8A . 1.540(10) ?
C10 C10 6_565 1.378(6) ?
C10 H10 . 1.0000 ?
C10 H10A . 1.0000 ?
C10 C9A . 1.567(10) ?
C9A H9AA . 0.9900 ?
C9A H9AB . 0.9900 ?
C8A H8AA . 0.9900 ?
C8A H8AB . 0.9900 ?

loop_
_geom_torsion_atom_site_label_1
_geom_torsion_atom_site_label_2
_geom_torsion_atom_site_label_3
_geom_torsion_atom_site_label_4
_geom_torsion_site_symmetry_1
_geom_torsion_site_symmetry_2
_geom_torsion_site_symmetry_3
_geom_torsion_site_symmetry_4
_geom_torsion
_geom_torsion_publ_flag
Ir1 C7 C8 C9A . . . . -21.8(8) ?
Ir1 C7 C8A C9 . . . . 46.8(7) ?
Ir1 C10 C9A C8 . . . . -43.0(7) ?
C1 N1 C2 C2 . . . 6_565 0.08(17) ?
C2 N1 C1 Ir1 . . . . -176.04(16) ?
C2 N1 C1 N1 . . . 6_565 -0.1(3) ?
C3 N1 C1 Ir1 . . . . 4.7(3) ?
C3 N1 C1 N1 . . . 6_565 -179.40(16) ?
C3 N1 C2 C2 . . . 6_565 179.37(17) ?
C4 N2 C5 C5 . . . 6_565 0.58(19) ?
C5 N2 C4 Ir1 . . . . -179.85(17) ?
C5 N2 C4 N2 . . . 6_565 -0.9(3) ?
C6 N2 C4 Ir1 . . . . -1.4(3) ?
C6 N2 C4 N2 . . . 6_565 177.51(16) ?
C6 N2 C5 C5 . . . 6_565 -177.88(18) ?
C7 C7 C8 C9A 6_565 . . . -101.0(6) ?
C7 C7 C8A C9 6_565 . . . -32.5(9) ?
C7 C8 C9A C10 . . . . 43.1(7) ?
C10 C9 C8A C7 . . . . -44.8(8) ?
C10 C10 C9A C8 6_565 . . . 36.7(8) ?
C8A C9 C10 Ir1 . . . . 21.6(8) ?
C8A C9 C10 C10 . . . 6_565 102.2(6) ?

_cod_database_fobs_code 2243339
